data_7006084
loop_
_publ_author_name
'Wang, Dun'
'Cui, Dongmei'
'Miao, Wei'
'Li, Shihui'
'Huang, Baotong'

_publ_section_title
;
 Rare earth metal complexes bearing thiophene-amido ligand: synthesis
 and structural characterization.
;
_journal_issue 40
_journal_name_full 'Dalton transactions (Cambridge, England : 2003)'
_journal_page_first 4576
_journal_page_last 4581
_journal_paper_doi 10.1039/b708881g
_journal_year 2007
_chemical_formula_sum 'C33 H56 N O3 S Si Y'
_chemical_formula_weight 663.85
_chemical_name_systematic
;
?
;
_space_group_IT_number 14
_symmetry_cell_setting monoclinic
_symmetry_space_group_name_Hall '-P 2yn'
_symmetry_space_group_name_H-M 'P 1 21/n 1'
_atom_sites_solution_hydrogens geom
_atom_sites_solution_primary direct
_atom_sites_solution_secondary difmap
_audit_creation_method SHELXL-97
_cell_angle_alpha 90.00
_cell_angle_beta 94.2550(10)
_cell_angle_gamma 90.00
_cell_formula_units_Z 4
_cell_length_a 10.1278(7)
_cell_length_b 18.1189(12)
_cell_length_c 19.4029(13)
_cell_measurement_temperature 187(2)
_cell_volume 3550.7(4)
_computing_cell_refinement 'Bruker SMART'
_computing_data_collection 'Bruker SMART'
_computing_data_reduction 'Bruker SAINT'
_computing_molecular_graphics 'Bruker SHELXTL'
_computing_publication_material 'Bruker SHELXTL'
_computing_structure_refinement 'SHELXL-97 (Sheldrick, 1997)'
_computing_structure_solution 'SHELXS-97 (Sheldrick, 1990)'
_diffrn_ambient_temperature 187(2)
_diffrn_measured_fraction_theta_full 0.997
_diffrn_measured_fraction_theta_max 0.997
_diffrn_measurement_device_type 'CCD area detector'
_diffrn_measurement_method 'phi and omega scans'
_diffrn_radiation_monochromator graphite
_diffrn_radiation_source 'fine-focus sealed tube'
_diffrn_radiation_type MoK\a
_diffrn_radiation_wavelength 0.71073
_diffrn_reflns_av_R_equivalents 0.0472
_diffrn_reflns_av_sigmaI/netI 0.0611
_diffrn_reflns_limit_h_max 11
_diffrn_reflns_limit_h_min -12
_diffrn_reflns_limit_k_max 22
_diffrn_reflns_limit_k_min -22
_diffrn_reflns_limit_l_max 23
_diffrn_reflns_limit_l_min -13
_diffrn_reflns_number 19754
_diffrn_reflns_theta_full 26.05
_diffrn_reflns_theta_max 26.05
_diffrn_reflns_theta_min 1.54
_exptl_absorpt_coefficient_mu 1.766
_exptl_absorpt_correction_T_max 0.8029
_exptl_absorpt_correction_T_min 0.7654
_exptl_absorpt_correction_type multi-scan
_exptl_crystal_colour colorless
_exptl_crystal_density_diffrn 1.242
_exptl_crystal_density_method 'not measured'
_exptl_crystal_description blok
_exptl_crystal_F_000 1416
_exptl_crystal_size_max 0.16
_exptl_crystal_size_mid 0.14
_exptl_crystal_size_min 0.13
_refine_diff_density_max 0.537
_refine_diff_density_min -0.252
_refine_diff_density_rms 0.069
_refine_ls_extinction_method none
_refine_ls_goodness_of_fit_ref 0.983
_refine_ls_hydrogen_treatment constr
_refine_ls_matrix_type full
_refine_ls_number_parameters 368
_refine_ls_number_reflns 7006
_refine_ls_number_restraints 0
_refine_ls_restrained_S_all 0.983
_refine_ls_R_factor_all 0.0737
_refine_ls_R_factor_gt 0.0433
_refine_ls_shift/su_max 0.001
_refine_ls_shift/su_mean 0.000
_refine_ls_structure_factor_coef Fsqd
_refine_ls_weighting_details 'calc w=1/[\s^2^(Fo^2^)+(0.0540P)^2^+0.0000P] where P=(Fo^2^+2Fc^2^)/3'
_refine_ls_weighting_scheme calc
_refine_ls_wR_factor_gt 0.0930
_refine_ls_wR_factor_ref 0.1038
_reflns_number_gt 4958
_reflns_number_total 7006
_reflns_threshold_expression >2sigma(I)
_cod_data_source_file b708881g.txt
_cod_data_source_block r125m
_cod_depositor_comments
;
The following automatic conversions were performed:
'_exptl_absorpt_correction_type' value 'Multi-scan' changed to
'multi-scan' according to
'/home/saulius/struct/CIF-dictionaries/cif_core.dic' dictionary named
'cif_core.dic' version 2.4.1 from 2010-06-29.

Automatic conversion script
Id: cif_fix_enum 1527 2010-12-29 10:47:43Z saulius 
;
_cod_original_sg_symbol_H-M P21/n
_cod_database_code 7006084

loop_
_symmetry_equiv_pos_as_xyz
'x, y, z'
'-x+1/2, y+1/2, -z+1/2'
'-x, -y, -z'
'x-1/2, -y-1/2, z-1/2'

loop_
_atom_site_label
_atom_site_type_symbol
_atom_site_fract_x
_atom_site_fract_y
_atom_site_fract_z
_atom_site_U_iso_or_equiv
_atom_site_adp_type
_atom_site_occupancy
_atom_site_symmetry_multiplicity
_atom_site_calc_flag
_atom_site_refinement_flags
_atom_site_disorder_assembly
_atom_site_disorder_group
Y Y 0.14708(3) 0.657541(14) 0.284460(14) 0.02658(10) Uani 1 1 d . . .
S S -0.12272(8) 0.87401(4) 0.29330(5) 0.0403(2) Uani 1 1 d . . .
N N 0.0633(2) 0.71414(12) 0.18834(11) 0.0274(6) Uani 1 1 d . . .
Si Si -0.12304(10) 0.53823(5) 0.34760(5) 0.0414(2) Uani 1 1 d . . .
O1 O 0.3050(2) 0.57749(11) 0.22985(12) 0.0425(6) Uani 1 1 d . . .
O2 O 0.3450(2) 0.73373(10) 0.29711(11) 0.0366(5) Uani 1 1 d . . .
O3 O 0.2534(2) 0.63277(11) 0.39930(11) 0.0419(6) Uani 1 1 d . . .
C1 C 0.0227(3) 0.75867(16) 0.32942(16) 0.0340(7) Uani 1 1 d . . .
C2 C -0.0112(3) 0.79788(17) 0.39077(16) 0.0410(8) Uani 1 1 d . . .
H2 H 0.0173 0.7816 0.4360 0.049 Uiso 1 1 calc R . .
C3 C -0.0858(3) 0.85914(17) 0.37942(18) 0.0426(9) Uani 1 1 d . . .
H1 H -0.1142 0.8901 0.4150 0.051 Uiso 1 1 calc R . .
C4 C -0.0344(3) 0.79389(15) 0.27282(15) 0.0297(7) Uani 1 1 d . . .
C5 C -0.0331(3) 0.77259(17) 0.19808(15) 0.0357(8) Uani 1 1 d . . .
H5A H -0.1224 0.7554 0.1810 0.043 Uiso 1 1 calc R . .
H5B H -0.0111 0.8164 0.1707 0.043 Uiso 1 1 calc R . .
C6 C 0.0715(3) 0.69721(15) 0.11677(14) 0.0266(6) Uani 1 1 d . . .
C7 C 0.1722(3) 0.72863(15) 0.07910(14) 0.0287(7) Uani 1 1 d . . .
C8 C 0.1808(3) 0.71031(17) 0.00991(15) 0.0367(8) Uani 1 1 d . . .
H8 H 0.2481 0.7319 -0.0151 0.044 Uiso 1 1 calc R . .
C9 C 0.0931(3) 0.66134(18) -0.02285(16) 0.0411(8) Uani 1 1 d . . .
H9 H 0.1013 0.6484 -0.0698 0.049 Uiso 1 1 calc R . .
C10 C -0.0063(3) 0.63127(17) 0.01266(17) 0.0407(8) Uani 1 1 d . . .
H10 H -0.0675 0.5983 -0.0105 0.049 Uiso 1 1 calc R . .
C11 C -0.0193(3) 0.64800(16) 0.08183(16) 0.0320(7) Uani 1 1 d . . .
C12 C 0.2729(3) 0.78295(16) 0.11279(15) 0.0345(7) Uani 1 1 d . . .
H15 H 0.2819 0.7720 0.1634 0.041 Uiso 1 1 calc R . .
C13 C 0.2254(4) 0.86262(18) 0.1040(2) 0.0525(10) Uani 1 1 d . . .
H17A H 0.2107 0.8741 0.0547 0.079 Uiso 1 1 calc R . .
H17B H 0.2926 0.8960 0.1255 0.079 Uiso 1 1 calc R . .
H17C H 0.1424 0.8688 0.1263 0.079 Uiso 1 1 calc R . .
C14 C 0.4108(3) 0.77611(19) 0.08571(17) 0.0459(9) Uani 1 1 d . . .
H16A H 0.4381 0.7242 0.0867 0.069 Uiso 1 1 calc R . .
H16B H 0.4743 0.8053 0.1150 0.069 Uiso 1 1 calc R . .
H16C H 0.4081 0.7945 0.0381 0.069 Uiso 1 1 calc R . .
C15 C -0.1322(3) 0.61281(17) 0.11738(17) 0.0401(8) Uani 1 1 d . . .
H12 H -0.1201 0.6255 0.1676 0.048 Uiso 1 1 calc R . .
C16 C -0.1320(4) 0.52871(19) 0.11114(19) 0.0578(10) Uani 1 1 d . . .
H14A H -0.1525 0.5147 0.0627 0.087 Uiso 1 1 calc R . .
H14B H -0.1990 0.5079 0.1395 0.087 Uiso 1 1 calc R . .
H14C H -0.0446 0.5096 0.1271 0.087 Uiso 1 1 calc R . .
C17 C -0.2663(3) 0.6443(2) 0.0889(2) 0.0620(11) Uani 1 1 d . . .
H13A H -0.2656 0.6981 0.0941 0.093 Uiso 1 1 calc R . .
H13B H -0.3371 0.6234 0.1147 0.093 Uiso 1 1 calc R . .
H13C H -0.2817 0.6315 0.0399 0.093 Uiso 1 1 calc R . .
C18 C 0.0276(3) 0.54292(16) 0.30183(15) 0.0314(7) Uani 1 1 d . . .
H30A H 0.0055 0.5218 0.2553 0.038 Uiso 1 1 calc R . .
H30B H 0.0918 0.5087 0.3259 0.038 Uiso 1 1 calc R . .
C19 C -0.2676(4) 0.5784(3) 0.2942(3) 0.0883(16) Uani 1 1 d . . .
H32A H -0.2539 0.6315 0.2883 0.132 Uiso 1 1 calc R . .
H32B H -0.3489 0.5702 0.3176 0.132 Uiso 1 1 calc R . .
H32C H -0.2756 0.5544 0.2488 0.132 Uiso 1 1 calc R . .
C20 C -0.1039(5) 0.5890(2) 0.4305(2) 0.0932(17) Uani 1 1 d . . .
H33A H -0.0314 0.5673 0.4600 0.140 Uiso 1 1 calc R . .
H33B H -0.1863 0.5858 0.4538 0.140 Uiso 1 1 calc R . .
H33C H -0.0839 0.6409 0.4216 0.140 Uiso 1 1 calc R . .
C21 C -0.1775(4) 0.44314(19) 0.3700(2) 0.0571(10) Uani 1 1 d . . .
H31A H -0.1871 0.4130 0.3280 0.086 Uiso 1 1 calc R . .
H31B H -0.2627 0.4458 0.3908 0.086 Uiso 1 1 calc R . .
H31C H -0.1112 0.4208 0.4030 0.086 Uiso 1 1 calc R . .
C22 C 0.3094(4) 0.49848(18) 0.2245(2) 0.0648(12) Uani 1 1 d . . .
H25A H 0.2360 0.4756 0.2479 0.078 Uiso 1 1 calc R . .
H25B H 0.3945 0.4791 0.2455 0.078 Uiso 1 1 calc R . .
C23 C 0.2953(4) 0.4831(2) 0.1483(2) 0.0708(13) Uani 1 1 d . . .
H24A H 0.2010 0.4788 0.1315 0.085 Uiso 1 1 calc R . .
H24B H 0.3420 0.4371 0.1372 0.085 Uiso 1 1 calc R . .
C24 C 0.3590(5) 0.5499(2) 0.1169(2) 0.0727(13) Uani 1 1 d . . .
H23A H 0.4430 0.5361 0.0972 0.087 Uiso 1 1 calc R . .
H23B H 0.2988 0.5721 0.0801 0.087 Uiso 1 1 calc R . .
C25 C 0.3840(3) 0.60264(19) 0.17634(17) 0.0454(9) Uani 1 1 d . . .
H22A H 0.4790 0.6026 0.1927 0.054 Uiso 1 1 calc R . .
H22B H 0.3583 0.6534 0.1620 0.054 Uiso 1 1 calc R . .
C26 C 0.3439(3) 0.81392(16) 0.29948(18) 0.0417(8) Uani 1 1 d . . .
H18A H 0.3302 0.8315 0.3467 0.050 Uiso 1 1 calc R . .
H18B H 0.2724 0.8339 0.2672 0.050 Uiso 1 1 calc R . .
C27 C 0.4782(4) 0.83767(17) 0.27809(19) 0.0477(9) Uani 1 1 d . . .
H19A H 0.5168 0.8765 0.3094 0.057 Uiso 1 1 calc R . .
H19B H 0.4714 0.8568 0.2302 0.057 Uiso 1 1 calc R . .
C28 C 0.5619(4) 0.76793(19) 0.2835(2) 0.0526(10) Uani 1 1 d . . .
H20A H 0.5805 0.7497 0.2371 0.063 Uiso 1 1 calc R . .
H20B H 0.6468 0.7769 0.3108 0.063 Uiso 1 1 calc R . .
C29 C 0.4780(3) 0.71361(17) 0.31951(19) 0.0446(9) Uani 1 1 d . . .
H21A H 0.4974 0.6624 0.3057 0.054 Uiso 1 1 calc R . .
H21B H 0.4935 0.7180 0.3703 0.054 Uiso 1 1 calc R . .
C30 C 0.3116(4) 0.56532(18) 0.42757(19) 0.0559(10) Uani 1 1 d . . .
H29A H 0.3489 0.5354 0.3910 0.067 Uiso 1 1 calc R . .
H29B H 0.2450 0.5354 0.4499 0.067 Uiso 1 1 calc R . .
C31 C 0.4194(4) 0.5910(2) 0.47992(19) 0.0587(11) Uani 1 1 d . . .
H28A H 0.5047 0.5956 0.4585 0.070 Uiso 1 1 calc R . .
H28B H 0.4306 0.5559 0.5190 0.070 Uiso 1 1 calc R . .
C32 C 0.3735(4) 0.66513(18) 0.50415(18) 0.0486(9) Uani 1 1 d . . .
H27A H 0.3490 0.6622 0.5525 0.058 Uiso 1 1 calc R . .
H27B H 0.4441 0.7026 0.5013 0.058 Uiso 1 1 calc R . .
C33 C 0.2549(4) 0.68453(19) 0.45634(17) 0.0483(9) Uani 1 1 d . . .
H26A H 0.1726 0.6801 0.4806 0.058 Uiso 1 1 calc R . .
H26B H 0.2621 0.7358 0.4393 0.058 Uiso 1 1 calc R . .

loop_
_atom_site_aniso_label
_atom_site_aniso_U_11
_atom_site_aniso_U_22
_atom_site_aniso_U_33
_atom_site_aniso_U_23
_atom_site_aniso_U_13
_atom_site_aniso_U_12
Y 0.03073(17) 0.02334(15) 0.02574(16) 0.00026(13) 0.00255(11) 0.00253(13)
S 0.0379(5) 0.0309(4) 0.0529(6) -0.0037(4) 0.0089(4) 0.0080(4)
N 0.0277(14) 0.0309(13) 0.0237(13) 0.0019(11) 0.0033(11) 0.0052(11)
Si 0.0447(6) 0.0366(5) 0.0450(6) 0.0032(4) 0.0175(5) 0.0024(4)
O1 0.0436(13) 0.0267(11) 0.0598(15) -0.0001(11) 0.0216(12) 0.0031(10)
O2 0.0343(12) 0.0261(11) 0.0484(14) 0.0028(10) -0.0034(10) -0.0007(9)
O3 0.0585(15) 0.0319(11) 0.0333(13) 0.0018(10) -0.0107(11) -0.0027(11)
C1 0.0381(19) 0.0318(16) 0.0330(18) -0.0024(14) 0.0084(15) 0.0032(14)
C2 0.054(2) 0.0404(19) 0.0307(18) 0.0002(15) 0.0132(16) 0.0028(17)
C3 0.048(2) 0.0349(18) 0.047(2) -0.0114(16) 0.0182(17) 0.0008(15)
C4 0.0277(16) 0.0271(15) 0.0357(18) -0.0022(14) 0.0111(14) 0.0004(13)
C5 0.0366(19) 0.0354(17) 0.0354(18) 0.0040(15) 0.0043(15) 0.0081(14)
C6 0.0292(16) 0.0264(15) 0.0238(16) 0.0016(13) -0.0004(13) 0.0053(13)
C7 0.0333(17) 0.0286(16) 0.0242(16) 0.0036(13) 0.0016(13) 0.0023(13)
C8 0.040(2) 0.0413(18) 0.0296(18) -0.0001(15) 0.0068(15) 0.0018(15)
C9 0.052(2) 0.047(2) 0.0245(17) -0.0029(16) 0.0044(16) 0.0075(18)
C10 0.049(2) 0.0365(17) 0.0347(19) -0.0061(15) -0.0076(17) -0.0027(16)
C11 0.0330(17) 0.0291(16) 0.0338(18) -0.0001(14) 0.0008(14) 0.0001(13)
C12 0.0395(19) 0.0383(17) 0.0261(16) 0.0030(14) 0.0047(14) -0.0083(15)
C13 0.054(2) 0.0386(19) 0.065(3) -0.0067(18) 0.006(2) -0.0081(17)
C14 0.040(2) 0.054(2) 0.043(2) 0.0062(17) 0.0062(17) -0.0108(17)
C15 0.040(2) 0.0404(19) 0.040(2) 0.0011(16) 0.0002(16) -0.0111(15)
C16 0.073(3) 0.044(2) 0.056(2) -0.0005(19) 0.008(2) -0.021(2)
C17 0.039(2) 0.074(3) 0.072(3) 0.010(2) 0.001(2) -0.012(2)
C18 0.0324(17) 0.0311(16) 0.0306(17) 0.0004(14) 0.0018(14) 0.0013(13)
C19 0.052(3) 0.097(3) 0.120(4) 0.046(3) 0.032(3) 0.032(2)
C20 0.133(4) 0.080(3) 0.075(3) -0.030(3) 0.060(3) -0.035(3)
C21 0.052(2) 0.055(2) 0.066(3) 0.005(2) 0.018(2) -0.0086(19)
C22 0.079(3) 0.0280(18) 0.095(3) 0.005(2) 0.052(3) 0.0128(18)
C23 0.053(3) 0.047(2) 0.115(4) -0.032(2) 0.025(3) -0.0073(19)
C24 0.106(4) 0.056(3) 0.058(3) -0.005(2) 0.021(3) 0.003(2)
C25 0.045(2) 0.0418(19) 0.052(2) 0.0016(17) 0.0184(18) -0.0001(16)
C26 0.058(2) 0.0242(15) 0.043(2) -0.0031(15) 0.0018(17) 0.0020(16)
C27 0.061(2) 0.0363(18) 0.044(2) 0.0046(17) -0.0029(18) -0.0152(18)
C28 0.044(2) 0.050(2) 0.065(3) 0.0005(19) 0.0050(19) -0.0097(18)
C29 0.039(2) 0.0356(18) 0.058(2) 0.0025(17) -0.0044(17) -0.0002(15)
C30 0.084(3) 0.0319(18) 0.049(2) 0.0046(17) -0.017(2) 0.0068(19)
C31 0.066(3) 0.058(2) 0.049(2) 0.0055(19) -0.013(2) 0.012(2)
C32 0.062(2) 0.045(2) 0.038(2) 0.0049(17) -0.0066(18) -0.0110(18)
C33 0.065(3) 0.0417(19) 0.037(2) -0.0056(16) -0.0045(18) 0.0030(18)

loop_
_atom_type_symbol
_atom_type_description
_atom_type_scat_dispersion_real
_atom_type_scat_dispersion_imag
_atom_type_scat_source
C C 0.0033 0.0016 'International Tables Vol C Tables 4.2.6.8 and 6.1.1.4'
H H 0.0000 0.0000 'International Tables Vol C Tables 4.2.6.8 and 6.1.1.4'
N N 0.0061 0.0033 'International Tables Vol C Tables 4.2.6.8 and 6.1.1.4'
O O 0.0106 0.0060 'International Tables Vol C Tables 4.2.6.8 and 6.1.1.4'
Si Si 0.0817 0.0704 'International Tables Vol C Tables 4.2.6.8 and 6.1.1.4'
S S 0.1246 0.1234 'International Tables Vol C Tables 4.2.6.8 and 6.1.1.4'
Y Y -2.7962 3.5667 'International Tables Vol C Tables 4.2.6.8 and 6.1.1.4'

loop_
_geom_angle_atom_site_label_1
_geom_angle_atom_site_label_2
_geom_angle_atom_site_label_3
_geom_angle
_geom_angle_site_symmetry_1
_geom_angle_site_symmetry_3
_geom_angle_publ_flag
N Y C1 77.20(9) . . ?
N Y O2 94.74(8) . . ?
C1 Y O2 88.91(9) . . ?
N Y C18 110.11(9) . . ?
C1 Y C18 108.52(10) . . ?
O2 Y C18 152.02(8) . . ?
N Y O3 163.28(8) . . ?
C1 Y O3 90.94(9) . . ?
O2 Y O3 73.02(7) . . ?
C18 Y O3 84.68(9) . . ?
N Y O1 97.45(8) . . ?
C1 Y O1 167.01(9) . . ?
O2 Y O1 79.66(7) . . ?
C18 Y O1 84.40(8) . . ?
O3 Y O1 91.59(8) . . ?
C3 S C4 90.73(15) . . ?
C6 N C5 111.6(2) . . ?
C6 N Y 131.65(17) . . ?
C5 N Y 116.07(17) . . ?
C18 Si C20 111.27(18) . . ?
C18 Si C21 115.34(15) . . ?
C20 Si C21 105.64(19) . . ?
C18 Si C19 111.10(17) . . ?
C20 Si C19 108.3(2) . . ?
C21 Si C19 104.71(19) . . ?
C25 O1 C22 104.1(3) . . ?
C25 O1 Y 122.80(18) . . ?
C22 O1 Y 130.1(2) . . ?
C29 O2 C26 104.7(2) . . ?
C29 O2 Y 129.52(17) . . ?
C26 O2 Y 124.24(18) . . ?
C30 O3 C33 106.0(2) . . ?
C30 O3 Y 129.82(19) . . ?
C33 O3 Y 123.78(18) . . ?
C4 C1 C2 108.7(3) . . ?
C4 C1 Y 105.4(2) . . ?
C2 C1 Y 145.9(2) . . ?
C3 C2 C1 115.6(3) . . ?
C3 C2 H2 122.2 . . ?
C1 C2 H2 122.2 . . ?
C2 C3 S 111.6(3) . . ?
C2 C3 H1 124.2 . . ?
S C3 H1 124.2 . . ?
C1 C4 C5 128.7(3) . . ?
C1 C4 S 113.3(2) . . ?
C5 C4 S 118.0(2) . . ?
N C5 C4 111.4(2) . . ?
N C5 H5A 109.4 . . ?
C4 C5 H5A 109.4 . . ?
N C5 H5B 109.4 . . ?
C4 C5 H5B 109.4 . . ?
H5A C5 H5B 108.0 . . ?
C11 C6 C7 118.2(3) . . ?
C11 C6 N 121.1(3) . . ?
C7 C6 N 120.7(2) . . ?
C8 C7 C6 120.0(3) . . ?
C8 C7 C12 118.6(3) . . ?
C6 C7 C12 121.4(3) . . ?
C9 C8 C7 121.0(3) . . ?
C9 C8 H8 119.5 . . ?
C7 C8 H8 119.5 . . ?
C10 C9 C8 119.7(3) . . ?
C10 C9 H9 120.2 . . ?
C8 C9 H9 120.2 . . ?
C9 C10 C11 121.5(3) . . ?
C9 C10 H10 119.2 . . ?
C11 C10 H10 119.2 . . ?
C10 C11 C6 119.6(3) . . ?
C10 C11 C15 118.4(3) . . ?
C6 C11 C15 122.0(3) . . ?
C13 C12 C7 111.5(3) . . ?
C13 C12 C14 109.0(3) . . ?
C7 C12 C14 113.4(3) . . ?
C13 C12 H15 107.6 . . ?
C7 C12 H15 107.6 . . ?
C14 C12 H15 107.6 . . ?
C12 C13 H17A 109.5 . . ?
C12 C13 H17B 109.5 . . ?
H17A C13 H17B 109.5 . . ?
C12 C13 H17C 109.5 . . ?
H17A C13 H17C 109.5 . . ?
H17B C13 H17C 109.5 . . ?
C12 C14 H16A 109.5 . . ?
C12 C14 H16B 109.5 . . ?
H16A C14 H16B 109.5 . . ?
C12 C14 H16C 109.5 . . ?
H16A C14 H16C 109.5 . . ?
H16B C14 H16C 109.5 . . ?
C11 C15 C16 112.2(3) . . ?
C11 C15 C17 110.8(3) . . ?
C16 C15 C17 110.3(3) . . ?
C11 C15 H12 107.8 . . ?
C16 C15 H12 107.8 . . ?
C17 C15 H12 107.8 . . ?
C15 C16 H14A 109.5 . . ?
C15 C16 H14B 109.5 . . ?
H14A C16 H14B 109.5 . . ?
C15 C16 H14C 109.5 . . ?
H14A C16 H14C 109.5 . . ?
H14B C16 H14C 109.5 . . ?
C15 C17 H13A 109.5 . . ?
C15 C17 H13B 109.5 . . ?
H13A C17 H13B 109.5 . . ?
C15 C17 H13C 109.5 . . ?
H13A C17 H13C 109.5 . . ?
H13B C17 H13C 109.5 . . ?
Si C18 Y 123.25(14) . . ?
Si C18 H30A 106.5 . . ?
Y C18 H30A 106.5 . . ?
Si C18 H30B 106.5 . . ?
Y C18 H30B 106.5 . . ?
H30A C18 H30B 106.5 . . ?
Si C19 H32A 109.5 . . ?
Si C19 H32B 109.5 . . ?
H32A C19 H32B 109.5 . . ?
Si C19 H32C 109.5 . . ?
H32A C19 H32C 109.5 . . ?
H32B C19 H32C 109.5 . . ?
Si C20 H33A 109.5 . . ?
Si C20 H33B 109.5 . . ?
H33A C20 H33B 109.5 . . ?
Si C20 H33C 109.5 . . ?
H33A C20 H33C 109.5 . . ?
H33B C20 H33C 109.5 . . ?
Si C21 H31A 109.5 . . ?
Si C21 H31B 109.5 . . ?
H31A C21 H31B 109.5 . . ?
Si C21 H31C 109.5 . . ?
H31A C21 H31C 109.5 . . ?
H31B C21 H31C 109.5 . . ?
O1 C22 C23 104.8(3) . . ?
O1 C22 H25A 110.8 . . ?
C23 C22 H25A 110.8 . . ?
O1 C22 H25B 110.8 . . ?
C23 C22 H25B 110.8 . . ?
H25A C22 H25B 108.9 . . ?
C22 C23 C24 103.6(3) . . ?
C22 C23 H24A 111.0 . . ?
C24 C23 H24A 111.0 . . ?
C22 C23 H24B 111.0 . . ?
C24 C23 H24B 111.0 . . ?
H24A C23 H24B 109.0 . . ?
C25 C24 C23 104.5(3) . . ?
C25 C24 H23A 110.8 . . ?
C23 C24 H23A 110.8 . . ?
C25 C24 H23B 110.8 . . ?
C23 C24 H23B 110.8 . . ?
H23A C24 H23B 108.9 . . ?
O1 C25 C24 106.4(3) . . ?
O1 C25 H22A 110.5 . . ?
C24 C25 H22A 110.5 . . ?
O1 C25 H22B 110.5 . . ?
C24 C25 H22B 110.5 . . ?
H22A C25 H22B 108.6 . . ?
O2 C26 C27 105.4(3) . . ?
O2 C26 H18A 110.7 . . ?
C27 C26 H18A 110.7 . . ?
O2 C26 H18B 110.7 . . ?
C27 C26 H18B 110.7 . . ?
H18A C26 H18B 108.8 . . ?
C26 C27 C28 104.6(3) . . ?
C26 C27 H19A 110.8 . . ?
C28 C27 H19A 110.8 . . ?
C26 C27 H19B 110.8 . . ?
C28 C27 H19B 110.8 . . ?
H19A C27 H19B 108.9 . . ?
C29 C28 C27 104.2(3) . . ?
C29 C28 H20A 110.9 . . ?
C27 C28 H20A 110.9 . . ?
C29 C28 H20B 110.9 . . ?
C27 C28 H20B 110.9 . . ?
H20A C28 H20B 108.9 . . ?
O2 C29 C28 104.1(3) . . ?
O2 C29 H21A 110.9 . . ?
C28 C29 H21A 110.9 . . ?
O2 C29 H21B 110.9 . . ?
C28 C29 H21B 110.9 . . ?
H21A C29 H21B 109.0 . . ?
O3 C30 C31 104.4(3) . . ?
O3 C30 H29A 110.9 . . ?
C31 C30 H29A 110.9 . . ?
O3 C30 H29B 110.9 . . ?
C31 C30 H29B 110.9 . . ?
H29A C30 H29B 108.9 . . ?
C30 C31 C32 105.1(3) . . ?
C30 C31 H28A 110.7 . . ?
C32 C31 H28A 110.7 . . ?
C30 C31 H28B 110.7 . . ?
C32 C31 H28B 110.7 . . ?
H28A C31 H28B 108.8 . . ?
C33 C32 C31 105.4(3) . . ?
C33 C32 H27A 110.7 . . ?
C31 C32 H27A 110.7 . . ?
C33 C32 H27B 110.7 . . ?
C31 C32 H27B 110.7 . . ?
H27A C32 H27B 108.8 . . ?
O3 C33 C32 106.4(3) . . ?
O3 C33 H26A 110.5 . . ?
C32 C33 H26A 110.5 . . ?
O3 C33 H26B 110.5 . . ?
C32 C33 H26B 110.5 . . ?
H26A C33 H26B 108.6 . . ?

loop_
_geom_bond_atom_site_label_1
_geom_bond_atom_site_label_2
_geom_bond_distance
_geom_bond_site_symmetry_2
_geom_bond_publ_flag
Y N 2.239(2) . ?
Y C1 2.423(3) . ?
Y O2 2.431(2) . ?
Y C18 2.439(3) . ?
Y O3 2.444(2) . ?
Y O1 2.457(2) . ?
S C3 1.706(4) . ?
S C4 1.766(3) . ?
N C6 1.430(3) . ?
N C5 1.462(3) . ?
Si C18 1.824(3) . ?
Si C20 1.851(4) . ?
Si C21 1.870(3) . ?
Si C19 1.877(4) . ?
O1 C25 1.432(4) . ?
O1 C22 1.436(4) . ?
O2 C29 1.432(4) . ?
O2 C26 1.454(3) . ?
O3 C30 1.447(4) . ?
O3 C33 1.450(4) . ?
C1 C4 1.362(4) . ?
C1 C2 1.449(4) . ?
C2 C3 1.352(4) . ?
C2 H2 0.9500 . ?
C3 H1 0.9500 . ?
C4 C5 1.502(4) . ?
C5 H5A 0.9900 . ?
C5 H5B 0.9900 . ?
C6 C11 1.417(4) . ?
C6 C7 1.418(4) . ?
C7 C8 1.392(4) . ?
C7 C12 1.529(4) . ?
C8 C9 1.377(4) . ?
C8 H8 0.9500 . ?
C9 C10 1.374(5) . ?
C9 H9 0.9500 . ?
C10 C11 1.392(4) . ?
C10 H10 0.9500 . ?
C11 C15 1.518(4) . ?
C12 C13 1.527(4) . ?
C12 C14 1.533(4) . ?
C12 H15 1.0000 . ?
C13 H17A 0.9800 . ?
C13 H17B 0.9800 . ?
C13 H17C 0.9800 . ?
C14 H16A 0.9800 . ?
C14 H16B 0.9800 . ?
C14 H16C 0.9800 . ?
C15 C16 1.529(4) . ?
C15 C17 1.537(5) . ?
C15 H12 1.0000 . ?
C16 H14A 0.9800 . ?
C16 H14B 0.9800 . ?
C16 H14C 0.9800 . ?
C17 H13A 0.9800 . ?
C17 H13B 0.9800 . ?
C17 H13C 0.9800 . ?
C18 H30A 0.9900 . ?
C18 H30B 0.9900 . ?
C19 H32A 0.9800 . ?
C19 H32B 0.9800 . ?
C19 H32C 0.9800 . ?
C20 H33A 0.9800 . ?
C20 H33B 0.9800 . ?
C20 H33C 0.9800 . ?
C21 H31A 0.9800 . ?
C21 H31B 0.9800 . ?
C21 H31C 0.9800 . ?
C22 C23 1.500(5) . ?
C22 H25A 0.9900 . ?
C22 H25B 0.9900 . ?
C23 C24 1.520(5) . ?
C23 H24A 0.9900 . ?
C23 H24B 0.9900 . ?
C24 C25 1.504(5) . ?
C24 H23A 0.9900 . ?
C24 H23B 0.9900 . ?
C25 H22A 0.9900 . ?
C25 H22B 0.9900 . ?
C26 C27 1.514(5) . ?
C26 H18A 0.9900 . ?
C26 H18B 0.9900 . ?
C27 C28 1.521(5) . ?
C27 H19A 0.9900 . ?
C27 H19B 0.9900 . ?
C28 C29 1.506(5) . ?
C28 H20A 0.9900 . ?
C28 H20B 0.9900 . ?
C29 H21A 0.9900 . ?
C29 H21B 0.9900 . ?
C30 C31 1.508(5) . ?
C30 H29A 0.9900 . ?
C30 H29B 0.9900 . ?
C31 C32 1.508(5) . ?
C31 H28A 0.9900 . ?
C31 H28B 0.9900 . ?
C32 C33 1.504(4) . ?
C32 H27A 0.9900 . ?
C32 H27B 0.9900 . ?
C33 H26A 0.9900 . ?
C33 H26B 0.9900 . ?
